data_8100304
loop_
_publ_author_name
'Wei, Dan-Yi'
'Zheng, Yue-Qing'

_publ_section_title
;
Crystal structure of terbium sulfate octahydrate, 
Tb~2~(SO~4~)~3~ &#x00B7; 8H~2~O, and of dysprosium sulfate octahydrate, 
Dy~2~(SO~4~)~3~ &#x00B7; 8H~2~O
;
_journal_issue 1
_journal_name_full 'Zeitschrift f\"ur Kristallographie - New Crystal Structures'
_journal_page_first 23
_journal_page_last 24
_journal_volume 218
_journal_year 2003
_chemical_formula_sum 'Dy2 H16 O20 S3'
_chemical_formula_weight 757.31
_space_group_IT_number 15
_symmetry_cell_setting monoclinic
_symmetry_space_group_name_Hall '-C 2yc'
_symmetry_space_group_name_H-M 'C 1 2/c 1'
_cell_angle_alpha 90.00
_cell_angle_beta 102.060(10)
_cell_angle_gamma 90.00
_cell_formula_units_Z 4
_cell_length_a 13.469(2)
_cell_length_b 6.6950(10)
_cell_length_c 18.202(3)
_cell_measurement_temperature 293(2)
_cell_volume 1605.1(4)
_diffrn_ambient_temperature 293(2)
_exptl_crystal_density_diffrn 3.134
_cod_original_sg_symbol_H-M 'C 2/c'
_cod_original_formula_sum 'H16 Dy2 O20 S3'
_cod_database_code 8100304

loop_
_symmetry_equiv_pos_as_xyz
'x, y, z'
'-x, y, -z+1/2'
'x+1/2, y+1/2, z'
'-x+1/2, y+1/2, -z+1/2'
'-x, -y, -z'
'x, -y, z-1/2'
'-x+1/2, -y+1/2, -z'
'x+1/2, -y+1/2, z-1/2'

loop_
_atom_site_label
_atom_site_type_symbol
_atom_site_fract_x
_atom_site_fract_y
_atom_site_fract_z
_atom_site_U_iso_or_equiv
_atom_site_adp_type
_atom_site_occupancy
_atom_site_symmetry_multiplicity
_atom_site_Wyckoff_symbol
_atom_site_calc_flag
_atom_site_refinement_flags
_atom_site_disorder_assembly
_atom_site_disorder_group
Dy Dy 0.16648(2) 0.02059(5) 0.392005(15) 0.0092(2) Uani 1 8 f d . . .
O1 O 0.0158(3) -0.1659(8) 0.3602(3) 0.0282(12) Uani 1 8 f d . . .
O2 O 0.2569(5) -0.0122(8) 0.2973(3) 0.0254(13) Uani 1 8 f d . . .
O3 O 0.3428(4) -0.0174(6) 0.4555(3) 0.0155(10) Uani 1 8 f d . . .
O4 O 0.0395(3) 0.2324(7) 0.4359(2) 0.0156(9) Uani 1 8 f d . . .
S1 S 0.0000 0.3204(3) 0.2500 0.0100(4) Uani 1 2 d S . . .
O5 O 0.0845(3) 0.1946(8) 0.2872(2) 0.0230(11) Uani 1 8 f d . . .
O6 O -0.0356(4) 0.4454(8) 0.3062(3) 0.0192(10) Uani 1 8 f d . . .
S2 S 0.21913(12) -0.0269(2) 0.58923(9) 0.0098(4) Uani 1 8 f d . . .
O7 O 0.1482(3) -0.0745(8) 0.5163(2) 0.0149(9) Uani 1 8 f d . . .
O8 O 0.2608(3) 0.1701(7) 0.5818(3) 0.0207(10) Uani 1 8 f d . . .
O9 O 0.3015(3) -0.1743(8) 0.6026(2) 0.0169(9) Uani 1 8 f d . . .
O10 O 0.1629(4) -0.0348(9) 0.6493(3) 0.0199(12) Uani 1 8 f d . . .
H1A H -0.0311 -0.0911 0.3552 0.050 Uiso 1 8 f d . . .
H1B H -0.0060 -0.2927 0.3420 0.050 Uiso 1 8 f d . . .
H2A H 0.3170 -0.0941 0.3086 0.050 Uiso 1 8 f d . . .
H2B H 0.2399 -0.0059 0.2487 0.050 Uiso 1 8 f d . . .
H3A H 0.3813 -0.0672 0.5013 0.050 Uiso 1 8 f d . . .
H3B H 0.3724 0.1154 0.4487 0.050 Uiso 1 8 f d . . .
H4A H 0.0564 0.2772 0.4859 0.050 Uiso 1 8 f d . . .
H4B H 0.0168 0.3447 0.4107 0.050 Uiso 1 8 f d . . .

loop_
_atom_site_aniso_label
_atom_site_aniso_U_11
_atom_site_aniso_U_22
_atom_site_aniso_U_33
_atom_site_aniso_U_23
_atom_site_aniso_U_13
_atom_site_aniso_U_12
Dy 0.0093(3) 0.0095(3) 0.0081(3) 0.00052(8) -0.00020(16) 0.00123(8)
O1 0.013(2) 0.021(3) 0.045(3) -0.007(2) -0.0063(19) 0.005(2)
O2 0.020(3) 0.045(4) 0.011(3) 0.0082(19) 0.003(2) 0.015(2)
O3 0.013(2) 0.016(2) 0.015(2) -0.0003(16) -0.003(2) -0.0012(16)
O4 0.0144(19) 0.018(2) 0.0139(18) 0.0029(17) 0.0029(15) 0.0032(17)
S1 0.0090(8) 0.0111(9) 0.0090(8) 0.000 -0.0003(6) 0.000
O5 0.024(2) 0.029(3) 0.016(2) 0.002(2) 0.0042(17) 0.013(2)
O6 0.021(2) 0.017(2) 0.020(2) -0.008(2) 0.006(2) 0.000(2)
S2 0.0095(7) 0.0102(8) 0.0089(7) 0.0000(5) 0.0004(6) 0.0007(5)
O7 0.014(2) 0.020(2) 0.0088(18) -0.0049(19) -0.0027(15) -0.002(2)
O8 0.021(2) 0.011(2) 0.030(2) -0.001(2) 0.0048(19) -0.0006(18)
O9 0.015(2) 0.017(2) 0.017(2) 0.0001(18) -0.0008(16) 0.007(2)
O10 0.017(3) 0.031(3) 0.011(2) 0.0009(19) 0.002(2) 0.0035(18)

loop_
_geom_bond_atom_site_label_1
_geom_bond_atom_site_label_2
_geom_bond_distance
_geom_bond_site_symmetry_2
_geom_bond_publ_flag
Dy O8 2.298(5) 7_556 ?
Dy O5 2.310(4) . ?
Dy O2 2.321(6) . ?
Dy O1 2.349(5) . ?
Dy O9 2.357(5) 7_546 ?
Dy O7 2.412(4) . ?
Dy O3 2.427(5) . ?
Dy O4 2.479(4) . ?
O1 H1A 0.7967 . ?
O1 H1B 0.9362 . ?
O2 H2A 0.9631 . ?
O2 H2B 0.8665 . ?
O3 H3A 0.9459 . ?
O3 H3B 0.9925 . ?
O4 H4A 0.9403 . ?
O4 H4B 0.9001 . ?
S1 O5 1.463(5) 2 ?
S1 O5 1.463(5) . ?
S1 O6 1.478(5) . ?
S1 O6 1.478(5) 2 ?
S2 O8 1.450(5) . ?
S2 O10 1.455(6) . ?
S2 O9 1.466(5) . ?
S2 O7 1.499(4) . ?
O8 Dy 2.298(5) 7_556 ?
O9 Dy 2.357(5) 7_546 ?
